data_7707107
loop_
_publ_author_name
'Sumida, Akifumi'
'Imoto, Hiroaki'
'Naka, Kensuke'

_publ_section_title
;
 Turn-on type sensing of methanol vapor by a luminescent platinum(II)
 dichloride complex with 21-dibenzoarsacrown-7.
;
_journal_issue 19
_journal_name_full 'Dalton transactions (Cambridge, England : 2003)'
_journal_page_first 6682
_journal_page_last 6687
_journal_paper_doi 10.1039/d1dt01133b
_journal_volume 50
_journal_year 2021
_chemical_formula_moiety 'C56 H66 As2 I2 O12 Pt'
_chemical_formula_sum 'C56 H66 As2 I2 O12 Pt'
_chemical_formula_weight 1529.81
_space_group_crystal_system monoclinic
_space_group_IT_number 14
_space_group_name_Hall '-P 2ybc'
_space_group_name_H-M_alt 'P 1 21/c 1'
_atom_sites_solution_hydrogens geom
_audit_creation_date 2021-01-17
_audit_creation_method
;
Olex2 1.3
(compiled 2020.11.12 svn.r5f609507 for OlexSys, GUI svn.r6226)
;
_audit_update_record
;
2021-02-15 deposited with the CCDC.	2021-04-13 downloaded from the CCDC.
;
_cell_angle_alpha 90
_cell_angle_beta 105.920(4)
_cell_angle_gamma 90
_cell_formula_units_Z 2
_cell_length_a 15.5612(5)
_cell_length_b 9.5156(3)
_cell_length_c 19.2931(7)
_cell_measurement_reflns_used 5239
_cell_measurement_temperature 93.15
_cell_measurement_theta_max 32.7070
_cell_measurement_theta_min 3.0650
_cell_volume 2747.24(17)
_computing_cell_refinement 'CrysAlisPro 1.171.41.80a (Rigaku OD, 2020)'
_computing_data_collection 'CrysAlisPro 1.171.41.80a (Rigaku OD, 2020)'
_computing_data_reduction 'CrysAlisPro 1.171.41.80a (Rigaku OD, 2020)'
_computing_molecular_graphics 'Olex2 1.3 (Dolomanov et al., 2009)'
_computing_publication_material 'Olex2 1.3 (Dolomanov et al., 2009)'
_computing_structure_refinement 'SHELXL 2018/3 (Sheldrick, 2015)'
_computing_structure_solution 'SHELXT 2018/2 (Sheldrick, 2018)'
_diffrn_ambient_temperature 93.15
_diffrn_measured_fraction_theta_full 0.999
_diffrn_measured_fraction_theta_max 0.893
_diffrn_measurement_device_type 'Rigaku XtaLAB mini'
_diffrn_measurement_method '\w scans'
_diffrn_radiation_type MoK\a
_diffrn_radiation_wavelength 0.71073
_diffrn_reflns_av_R_equivalents 0.0260
_diffrn_reflns_av_unetI/netI 0.0510
_diffrn_reflns_Laue_measured_fraction_full 0.999
_diffrn_reflns_Laue_measured_fraction_max 0.893
_diffrn_reflns_limit_h_max 23
_diffrn_reflns_limit_h_min -12
_diffrn_reflns_limit_k_max 11
_diffrn_reflns_limit_k_min -13
_diffrn_reflns_limit_l_max 26
_diffrn_reflns_limit_l_min -25
_diffrn_reflns_number 14326
_diffrn_reflns_point_group_measured_fraction_full 0.999
_diffrn_reflns_point_group_measured_fraction_max 0.893
_diffrn_reflns_theta_full 25.242
_diffrn_reflns_theta_max 32.648
_diffrn_reflns_theta_min 2.722
_exptl_absorpt_coefficient_mu 4.934
_exptl_absorpt_correction_T_max 0.826
_exptl_absorpt_correction_T_min 0.684
_exptl_absorpt_correction_type analytical
_exptl_absorpt_process_details
;
CrysAlisPro 1.171.41.80a (Rigaku Oxford Diffraction, 2020)
Analytical numeric absorption correction using a multifaceted crystal
model based on expressions derived by R.C. Clark & J.S. Reid.
(Clark, R. C. & Reid, J. S. (1995). Acta Cryst. A51, 887-897)
Empirical absorption correction using spherical harmonics,
implemented in SCALE3 ABSPACK scaling algorithm.
;
_exptl_crystal_colour orange
_exptl_crystal_density_diffrn 1.849
_exptl_crystal_description plate
_exptl_crystal_F_000 1496
_exptl_crystal_size_max 0.424
_exptl_crystal_size_mid 0.119
_exptl_crystal_size_min 0.1
_refine_diff_density_max 2.224
_refine_diff_density_min -1.001
_refine_diff_density_rms 0.142
_refine_ls_extinction_method none
_refine_ls_goodness_of_fit_ref 0.998
_refine_ls_hydrogen_treatment constr
_refine_ls_matrix_type full
_refine_ls_number_parameters 350
_refine_ls_number_reflns 8998
_refine_ls_number_restraints 2
_refine_ls_restrained_S_all 1.004
_refine_ls_R_factor_all 0.0524
_refine_ls_R_factor_gt 0.0305
_refine_ls_shift/su_max 0.001
_refine_ls_shift/su_mean 0.000
_refine_ls_structure_factor_coef Fsqd
_refine_ls_weighting_details 'w=1/[\s^2^(Fo^2^)+(0.0252P)^2^] where P=(Fo^2^+2Fc^2^)/3'
_refine_ls_weighting_scheme calc
_refine_ls_wR_factor_gt 0.0592
_refine_ls_wR_factor_ref 0.0667
_reflns_Friedel_coverage 0.000
_reflns_number_gt 6839
_reflns_number_total 8998
_reflns_threshold_expression 'I > 2\s(I)'
_cod_data_source_file d1dt01133b2.cif
_cod_data_source_block '[PtI2(1)2]'
_cod_depositor_comments 'Adding full bibliography for 7707107--7707111.cif.'
_cod_database_code 7707107
_shelx_shelxl_version_number 2018/3
_shelx_space_group_comment
;
The symmetry employed for this shelxl refinement is uniquely defined
by the following loop, which should always be used as a source of
symmetry information in preference to the above space-group names.
They are only intended as comments.
;
_olex2_refinement_description
;
1. Fixed Uiso
 At 1.2 times of:
  All C(H) groups, All C(H,H) groups, All C(H,H,H,H) groups
2. Restrained distances
 C10-C9B \\sim C10-C9A
 with sigma of 0.02
 O2A-C9B \\sim O2A-C9A
 with sigma of 0.02
 O2A-C8 \\sim O2B-C8
 with sigma of 0.02
 O2A-C9B \\sim O2B-C9B
 with sigma of 0.02
 O2A-C9A \\sim O2B-C9A
 with sigma of 0.02
3. Others
 Sof(O2A)=Sof(H8BC)=Sof(H8BD)=Sof(H10C)=Sof(H10D)=Sof(C9A)=Sof(H9AA)=Sof(H9AB)=
 1-FVAR(1)
 Sof(H8AA)=Sof(H8AB)=Sof(H10A)=Sof(H10B)=Sof(C9B)=Sof(H9BA)=Sof(H9BB)=Sof(O2B)=
 FVAR(1)
4.a Secondary CH2 refined with riding coordinates:
 C16(H16A,H16B), C15(H15A,H15B), C13(H13A,H13B), C14(H14A,H14B), C7(H7A,H7B),
 C12(H12A,H12B), C8(H8AA,H8AB), C8(H8BC,H8BD), C10(H10A,H10B), C10(H10C,H10D),
 C11(H11A,H11B), C9B(H9BA,H9BB), C9A(H9AA,H9AB)
4.b Aromatic/amide H refined with riding coordinates:
 C28(H28), C2(H2), C27(H27), C24(H24), C26(H26), C21(H21), C18(H18), C3(H3),
 C25(H25), C19(H19), C4(H4), C20(H20), C5(H5)
;
_olex2_submission_special_instructions 'No special instructions were received'

loop_
_space_group_symop_operation_xyz
'x, y, z'
'-x, y+1/2, -z+1/2'
'-x, -y, -z'
'x, -y-1/2, z-1/2'

loop_
_atom_site_label
_atom_site_type_symbol
_atom_site_fract_x
_atom_site_fract_y
_atom_site_fract_z
_atom_site_U_iso_or_equiv
_atom_site_adp_type
_atom_site_occupancy
_atom_site_site_symmetry_order
_atom_site_calc_flag
_atom_site_refinement_flags_posn
_atom_site_refinement_flags_adp
_atom_site_refinement_flags_occupancy
_atom_site_disorder_assembly
_atom_site_disorder_group
Pt1 Pt 0.500000 0.500000 0.500000 0.01575(4) Uani 1 2 d S . P . .
I1 I 0.41334(2) 0.58088(2) 0.59109(2) 0.02538(5) Uani 1 1 d . . . . .
As1 As 0.63746(2) 0.59285(3) 0.57741(2) 0.01689(6) Uani 1 1 d . . . . .
O6 O 0.61450(16) 0.3686(2) 0.67532(13) 0.0287(5) Uani 1 1 d . . . . .
O1 O 0.79994(16) 0.7873(3) 0.63424(15) 0.0377(6) Uani 1 1 d . . . . .
C1 C 0.6573(2) 0.7861(3) 0.55205(17) 0.0223(6) Uani 1 1 d . . . . .
O4 O 0.88924(18) 0.1814(3) 0.87476(16) 0.0430(7) Uani 1 1 d . . . . .
O5 O 0.70138(18) 0.1503(3) 0.77012(14) 0.0407(6) Uani 1 1 d . . . . .
C28 C 0.7974(2) 0.5531(4) 0.52973(19) 0.0309(8) Uani 1 1 d . . . . .
H28 H 0.772377 0.625237 0.496200 0.037 Uiso 1 1 calc R U . . .
C23 C 0.7505(2) 0.5030(3) 0.57710(17) 0.0230(6) Uani 1 1 d . . . . .
C22 C 0.6423(2) 0.6083(3) 0.67883(16) 0.0195(6) Uani 1 1 d . . . . .
C2 C 0.5900(2) 0.8534(3) 0.50171(18) 0.0279(7) Uani 1 1 d . . . . .
H2 H 0.535427 0.805630 0.480945 0.033 Uiso 1 1 calc R U . . .
C17 C 0.6287(2) 0.4893(3) 0.71536(16) 0.0214(6) Uani 1 1 d . . . . .
O3 O 0.94270(18) 0.4761(3) 0.89389(15) 0.0427(7) Uani 1 1 d . . . . .
C27 C 0.8805(2) 0.4971(4) 0.5319(2) 0.0377(9) Uani 1 1 d . . . . .
H27 H 0.912796 0.531991 0.500248 0.045 Uiso 1 1 calc R U . . .
C24 C 0.7863(2) 0.3966(4) 0.6244(2) 0.0312(8) Uani 1 1 d . . . . .
H24 H 0.754305 0.360988 0.656045 0.037 Uiso 1 1 calc R U . . .
C26 C 0.9161(2) 0.3914(4) 0.5795(2) 0.0395(9) Uani 1 1 d . . . . .
H26 H 0.972911 0.353234 0.580678 0.047 Uiso 1 1 calc R U . . .
C6 C 0.7378(2) 0.8564(4) 0.5830(2) 0.0314(8) Uani 1 1 d . . . . .
C16 C 0.5689(2) 0.2501(3) 0.69550(19) 0.0293(7) Uani 1 1 d . . . . .
H16A H 0.513947 0.229156 0.656743 0.035 Uiso 1 1 calc R U . . .
H16B H 0.551727 0.271929 0.740060 0.035 Uiso 1 1 calc R U . . .
C21 C 0.6533(2) 0.7370(4) 0.71313(18) 0.0269(7) Uani 1 1 d . . . . .
H21 H 0.659956 0.819385 0.687252 0.032 Uiso 1 1 calc R U . . .
C18 C 0.6315(2) 0.4963(4) 0.78836(18) 0.0269(7) Uani 1 1 d . . . . .
H18 H 0.623978 0.414259 0.814115 0.032 Uiso 1 1 calc R U . . .
C3 C 0.6011(3) 0.9920(3) 0.4806(2) 0.0403(10) Uani 1 1 d . . . . .
H3 H 0.554238 1.038273 0.446102 0.048 Uiso 1 1 calc R U . . .
C25 C 0.8700(2) 0.3407(4) 0.6256(2) 0.0391(9) Uani 1 1 d . . . . .
H25 H 0.894954 0.267479 0.658478 0.047 Uiso 1 1 calc R U . . .
O2A O 0.9487(5) 0.6981(9) 0.7786(3) 0.042(2) Uani 0.529(10) 1 d D . P A 1
C15 C 0.6296(3) 0.1270(4) 0.7076(2) 0.0338(8) Uani 1 1 d . . . . .
H15A H 0.596477 0.041338 0.713930 0.041 Uiso 1 1 calc R U . . .
H15B H 0.653101 0.113055 0.665329 0.041 Uiso 1 1 calc R U . . .
C13 C 0.8401(3) 0.0617(4) 0.8443(2) 0.0411(9) Uani 1 1 d . . . . .
H13A H 0.803030 0.032143 0.876017 0.049 Uiso 1 1 calc R U . . .
H13B H 0.882738 -0.015309 0.843921 0.049 Uiso 1 1 calc R U . . .
C19 C 0.6455(2) 0.6263(4) 0.82213(19) 0.0324(8) Uani 1 1 d . . . . .
H19 H 0.648750 0.632148 0.871949 0.039 Uiso 1 1 calc R U . . .
C14 C 0.7808(3) 0.0791(4) 0.7700(2) 0.0370(9) Uani 1 1 d . . . . .
H14A H 0.812762 0.132717 0.740698 0.044 Uiso 1 1 calc R U . . .
H14B H 0.765809 -0.014480 0.747510 0.044 Uiso 1 1 calc R U . . .
C4 C 0.6811(4) 1.0602(4) 0.5109(3) 0.0505(13) Uani 1 1 d . . . . .
H4 H 0.689353 1.153803 0.496811 0.061 Uiso 1 1 calc R U . . .
C20 C 0.6547(3) 0.7469(4) 0.78558(19) 0.0337(8) Uani 1 1 d . . . . .
H20 H 0.661914 0.835368 0.809255 0.040 Uiso 1 1 calc R U . . .
C5 C 0.7488(3) 0.9939(4) 0.5611(2) 0.0462(12) Uani 1 1 d . . . . .
H5 H 0.803574 1.041797 0.581128 0.055 Uiso 1 1 calc R U . . .
C7 C 0.8892(3) 0.8417(5) 0.6572(2) 0.0530(13) Uani 1 1 d . . . . .
H7A H 0.890361 0.928630 0.685618 0.064 Uiso 1 1 calc R U . . .
H7B H 0.910665 0.864551 0.614748 0.064 Uiso 1 1 calc R U . . .
C12 C 0.8399(3) 0.2847(4) 0.8999(3) 0.0477(11) Uani 1 1 d . . . . .
H12A H 0.808301 0.241681 0.932734 0.057 Uiso 1 1 calc R U . . .
H12B H 0.794932 0.327730 0.858894 0.057 Uiso 1 1 calc R U . . .
C8 C 0.9484(3) 0.7319(6) 0.7026(2) 0.0612(15) Uani 1 1 d D . . . .
H8AA H 0.935494 0.642667 0.675321 0.073 Uiso 0.471(10) 1 calc R U P A 1
H8AB H 1.010569 0.757679 0.704181 0.073 Uiso 0.471(10) 1 calc R U P A 1
H8BC H 0.941381 0.638860 0.678715 0.073 Uiso 0.529(10) 1 calc R U P A 2
H8BD H 1.012169 0.759767 0.716228 0.073 Uiso 0.529(10) 1 calc R U P A 2
C10 C 0.8897(3) 0.5855(4) 0.8594(3) 0.0559(12) Uani 1 1 d D . . . .
H10A H 0.913943 0.670968 0.887130 0.067 Uiso 0.471(10) 1 calc R U P A 1
H10B H 0.830196 0.569438 0.867200 0.067 Uiso 0.471(10) 1 calc R U P A 1
H10C H 0.894140 0.670001 0.890076 0.067 Uiso 0.529(10) 1 calc R U P A 2
H10D H 0.826355 0.558090 0.839232 0.067 Uiso 0.529(10) 1 calc R U P A 2
C11 C 0.9045(3) 0.3946(5) 0.9394(2) 0.0508(11) Uani 1 1 d . . . . .
H11A H 0.873025 0.458147 0.964869 0.061 Uiso 1 1 calc R U . . .
H11B H 0.953117 0.347745 0.976145 0.061 Uiso 1 1 calc R U . . .
C9B C 0.9429(6) 0.6026(9) 0.7976(5) 0.034(2) Uani 0.471(10) 1 d D . P A 2
H9BA H 1.008271 0.604930 0.819888 0.041 Uiso 0.471(10) 1 calc R U P A 2
H9BB H 0.928770 0.523404 0.763066 0.041 Uiso 0.471(10) 1 calc R U P A 2
C9A C 0.8728(5) 0.6240(9) 0.7849(4) 0.045(2) Uani 0.529(10) 1 d D . P A 1
H9AA H 0.863115 0.539128 0.754096 0.054 Uiso 0.529(10) 1 calc R U P A 1
H9AB H 0.818905 0.684146 0.769919 0.054 Uiso 0.529(10) 1 calc R U P A 1
O2B O 0.9122(5) 0.7346(9) 0.7615(4) 0.0340(19) Uani 0.471(10) 1 d D . P A 2

loop_
_atom_site_aniso_label
_atom_site_aniso_U_11
_atom_site_aniso_U_22
_atom_site_aniso_U_33
_atom_site_aniso_U_23
_atom_site_aniso_U_13
_atom_site_aniso_U_12
Pt1 0.01468(7) 0.01621(7) 0.01595(7) 0.00203(7) 0.00348(5) 0.00011(6)
I1 0.01888(10) 0.03675(12) 0.02136(10) -0.00472(9) 0.00696(8) -0.00022(8)
As1 0.01527(14) 0.01796(14) 0.01665(14) 0.00133(12) 0.00305(11) -0.00087(11)
O6 0.0372(14) 0.0224(11) 0.0287(13) 0.0005(10) 0.0129(11) -0.0048(10)
O1 0.0223(12) 0.0452(15) 0.0459(16) -0.0136(14) 0.0096(12) -0.0144(11)
C1 0.0268(16) 0.0203(15) 0.0235(16) 0.0002(13) 0.0134(14) -0.0057(12)
O4 0.0337(15) 0.0419(15) 0.0530(17) -0.0021(15) 0.0113(13) 0.0022(13)
O5 0.0403(15) 0.0475(15) 0.0320(14) 0.0051(13) 0.0058(12) 0.0191(13)
C28 0.0246(17) 0.0412(19) 0.0276(18) 0.0003(16) 0.0082(14) 0.0036(15)
C23 0.0143(13) 0.0279(15) 0.0249(15) -0.0076(15) 0.0021(11) 0.0005(13)
C22 0.0171(14) 0.0238(15) 0.0169(14) 0.0012(13) 0.0033(11) -0.0007(12)
C2 0.042(2) 0.0203(15) 0.0263(17) 0.0032(14) 0.0180(16) 0.0029(15)
C17 0.0195(14) 0.0243(15) 0.0187(14) 0.0026(14) 0.0025(11) 0.0012(12)
O3 0.0273(14) 0.0536(17) 0.0455(16) -0.0004(15) 0.0072(12) 0.0024(12)
C27 0.0211(16) 0.058(2) 0.036(2) -0.006(2) 0.0105(15) 0.0017(17)
C24 0.0211(16) 0.0350(18) 0.0337(19) 0.0026(17) 0.0012(14) 0.0036(14)
C26 0.0181(16) 0.056(2) 0.041(2) -0.012(2) 0.0019(16) 0.0092(16)
C6 0.0327(19) 0.0327(18) 0.0352(19) -0.0095(17) 0.0203(17) -0.0104(15)
C16 0.0259(17) 0.0283(17) 0.0314(18) 0.0031(16) 0.0038(15) -0.0058(14)
C21 0.0330(18) 0.0251(16) 0.0244(16) 0.0003(14) 0.0108(15) -0.0011(14)
C18 0.0256(16) 0.0329(17) 0.0222(15) 0.0066(16) 0.0065(13) 0.0022(15)
C3 0.072(3) 0.0227(17) 0.038(2) 0.0104(18) 0.035(2) 0.0097(19)
C25 0.0285(19) 0.040(2) 0.041(2) -0.0002(19) -0.0037(16) 0.0117(17)
O2A 0.026(3) 0.070(6) 0.032(4) -0.017(4) 0.010(3) -0.020(4)
C15 0.040(2) 0.0243(17) 0.036(2) 0.0008(16) 0.0076(17) -0.0007(15)
C13 0.036(2) 0.038(2) 0.048(2) 0.007(2) 0.0116(19) 0.0006(18)
C19 0.0322(19) 0.045(2) 0.0208(16) 0.0031(16) 0.0090(15) 0.0012(16)
C14 0.037(2) 0.035(2) 0.043(2) 0.0011(18) 0.0166(18) 0.0033(16)
C4 0.089(4) 0.0216(18) 0.061(3) 0.002(2) 0.055(3) -0.008(2)
C20 0.044(2) 0.0306(18) 0.0282(18) -0.0058(16) 0.0123(17) -0.0029(17)
C5 0.063(3) 0.033(2) 0.058(3) -0.021(2) 0.043(2) -0.026(2)
C7 0.028(2) 0.085(3) 0.052(3) -0.031(3) 0.020(2) -0.031(2)
C12 0.050(3) 0.042(2) 0.060(3) 0.002(2) 0.031(2) 0.006(2)
C8 0.029(2) 0.115(4) 0.041(2) -0.025(3) 0.013(2) -0.026(3)
C10 0.055(3) 0.039(2) 0.063(3) 0.014(2) -0.002(2) -0.012(2)
C11 0.072(3) 0.047(2) 0.038(2) 0.003(2) 0.023(2) 0.005(2)
C9B 0.031(5) 0.026(4) 0.042(5) 0.004(4) 0.003(4) -0.004(3)
C9A 0.022(4) 0.057(5) 0.047(5) 0.000(4) -0.009(3) -0.010(3)
O2B 0.020(3) 0.049(4) 0.031(4) 0.005(3) 0.003(3) 0.006(3)

loop_
_atom_type_symbol
_atom_type_description
_atom_type_scat_dispersion_real
_atom_type_scat_dispersion_imag
_atom_type_scat_source
C C 0.0033 0.0016 'International Tables Vol C Tables 4.2.6.8 and 6.1.1.4'
H H 0.0000 0.0000 'International Tables Vol C Tables 4.2.6.8 and 6.1.1.4'
As As 0.0499 2.0058 'International Tables Vol C Tables 4.2.6.8 and 6.1.1.4'
I I -0.4742 1.8119 'International Tables Vol C Tables 4.2.6.8 and 6.1.1.4'
O O 0.0106 0.0060 'International Tables Vol C Tables 4.2.6.8 and 6.1.1.4'
Pt Pt -1.7033 8.3905 'International Tables Vol C Tables 4.2.6.8 and 6.1.1.4'

loop_
_geom_angle_atom_site_label_1
_geom_angle_atom_site_label_2
_geom_angle_atom_site_label_3
_geom_angle
_geom_angle_site_symmetry_1
_geom_angle_site_symmetry_3
_geom_angle_publ_flag
I1 Pt1 I1 180.0 3_666 . ?
As1 Pt1 I1 90.535(9) . . ?
As1 Pt1 I1 90.536(9) 3_666 3_666 ?
As1 Pt1 I1 89.464(9) . 3_666 ?
As1 Pt1 I1 89.465(9) 3_666 . ?
As1 Pt1 As1 180.0 3_666 . ?
C1 As1 Pt1 111.35(10) . . ?
C1 As1 C23 101.95(13) . . ?
C23 As1 Pt1 118.86(9) . . ?
C22 As1 Pt1 115.71(9) . . ?
C22 As1 C1 102.49(13) . . ?
C22 As1 C23 104.43(13) . . ?
C17 O6 C16 121.3(2) . . ?
C6 O1 C7 119.3(3) . . ?
C2 C1 As1 118.3(2) . . ?
C2 C1 C6 119.8(3) . . ?
C6 C1 As1 121.9(3) . . ?
C13 O4 C12 115.0(3) . . ?
C14 O5 C15 114.2(3) . . ?
C23 C28 H28 120.1 . . ?
C27 C28 H28 120.1 . . ?
C27 C28 C23 119.8(3) . . ?
C28 C23 As1 118.9(2) . . ?
C24 C23 As1 121.4(2) . . ?
C24 C23 C28 119.7(3) . . ?
C17 C22 As1 118.9(2) . . ?
C17 C22 C21 119.9(3) . . ?
C21 C22 As1 121.0(2) . . ?
C1 C2 H2 119.6 . . ?
C1 C2 C3 120.8(4) . . ?
C3 C2 H2 119.6 . . ?
O6 C17 C22 115.1(3) . . ?
O6 C17 C18 124.3(3) . . ?
C22 C17 C18 120.5(3) . . ?
C10 O3 C11 114.5(3) . . ?
C28 C27 H27 119.9 . . ?
C26 C27 C28 120.2(3) . . ?
C26 C27 H27 119.9 . . ?
C23 C24 H24 120.1 . . ?
C23 C24 C25 119.8(3) . . ?
C25 C24 H24 120.1 . . ?
C27 C26 H26 119.9 . . ?
C27 C26 C25 120.3(3) . . ?
C25 C26 H26 119.9 . . ?
O1 C6 C1 117.2(3) . . ?
O1 C6 C5 123.7(4) . . ?
C5 C6 C1 119.1(4) . . ?
O6 C16 H16A 109.9 . . ?
O6 C16 H16B 109.9 . . ?
O6 C16 C15 108.7(3) . . ?
H16A C16 H16B 108.3 . . ?
C15 C16 H16A 109.9 . . ?
C15 C16 H16B 109.9 . . ?
C22 C21 H21 119.8 . . ?
C22 C21 C20 120.4(3) . . ?
C20 C21 H21 119.8 . . ?
C17 C18 H18 120.9 . . ?
C19 C18 C17 118.2(3) . . ?
C19 C18 H18 120.9 . . ?
C2 C3 H3 120.5 . . ?
C4 C3 C2 119.1(4) . . ?
C4 C3 H3 120.5 . . ?
C24 C25 H25 119.9 . . ?
C26 C25 C24 120.2(4) . . ?
C26 C25 H25 119.9 . . ?
C9A O2A C8 114.4(6) . . ?
O5 C15 C16 109.2(3) . . ?
O5 C15 H15A 109.8 . . ?
O5 C15 H15B 109.8 . . ?
C16 C15 H15A 109.8 . . ?
C16 C15 H15B 109.8 . . ?
H15A C15 H15B 108.3 . . ?
O4 C13 H13A 108.3 . . ?
O4 C13 H13B 108.3 . . ?
O4 C13 C14 115.8(3) . . ?
H13A C13 H13B 107.4 . . ?
C14 C13 H13A 108.3 . . ?
C14 C13 H13B 108.3 . . ?
C18 C19 H19 119.1 . . ?
C20 C19 C18 121.9(3) . . ?
C20 C19 H19 119.1 . . ?
O5 C14 C13 111.3(3) . . ?
O5 C14 H14A 109.4 . . ?
O5 C14 H14B 109.4 . . ?
C13 C14 H14A 109.4 . . ?
C13 C14 H14B 109.4 . . ?
H14A C14 H14B 108.0 . . ?
C3 C4 H4 119.7 . . ?
C5 C4 C3 120.6(4) . . ?
C5 C4 H4 119.7 . . ?
C21 C20 H20 120.6 . . ?
C19 C20 C21 118.9(3) . . ?
C19 C20 H20 120.6 . . ?
C6 C5 H5 119.7 . . ?
C4 C5 C6 120.6(4) . . ?
C4 C5 H5 119.7 . . ?
O1 C7 H7A 110.0 . . ?
O1 C7 H7B 110.0 . . ?
O1 C7 C8 108.4(4) . . ?
H7A C7 H7B 108.4 . . ?
C8 C7 H7A 110.0 . . ?
C8 C7 H7B 110.0 . . ?
O4 C12 H12A 110.1 . . ?
O4 C12 H12B 110.1 . . ?
O4 C12 C11 107.8(4) . . ?
H12A C12 H12B 108.5 . . ?
C11 C12 H12A 110.1 . . ?
C11 C12 H12B 110.1 . . ?
O2A C8 C7 123.7(5) . . ?
O2A C8 H8AA 106.4 . . ?
O2A C8 H8AB 106.4 . . ?
C7 C8 H8AA 106.4 . . ?
C7 C8 H8AB 106.4 . . ?
C7 C8 H8BC 112.2 . . ?
C7 C8 H8BD 112.2 . . ?
H8AA C8 H8AB 106.5 . . ?
H8BC C8 H8BD 109.8 . . ?
O2B C8 C7 98.1(5) . . ?
O2B C8 H8BC 112.2 . . ?
O2B C8 H8BD 112.2 . . ?
O3 C10 H10A 105.7 . . ?
O3 C10 H10B 105.7 . . ?
O3 C10 H10C 112.9 . . ?
O3 C10 H10D 112.9 . . ?
O3 C10 C9B 94.1(4) . . ?
O3 C10 C9A 126.7(6) . . ?
H10A C10 H10B 106.1 . . ?
H10C C10 H10D 110.3 . . ?
C9B C10 H10C 112.9 . . ?
C9B C10 H10D 112.9 . . ?
C9A C10 H10A 105.7 . . ?
C9A C10 H10B 105.7 . . ?
O3 C11 C12 113.7(3) . . ?
O3 C11 H11A 108.8 . . ?
O3 C11 H11B 108.8 . . ?
C12 C11 H11A 108.8 . . ?
C12 C11 H11B 108.8 . . ?
H11A C11 H11B 107.7 . . ?
C10 C9B H9BA 110.6 . . ?
C10 C9B H9BB 110.6 . . ?
H9BA C9B H9BB 108.7 . . ?
O2B C9B C10 105.6(6) . . ?
O2B C9B H9BA 110.6 . . ?
O2B C9B H9BB 110.6 . . ?
O2A C9A C10 106.6(6) . . ?
O2A C9A H9AA 110.4 . . ?
O2A C9A H9AB 110.4 . . ?
C10 C9A H9AA 110.4 . . ?
C10 C9A H9AB 110.4 . . ?
H9AA C9A H9AB 108.6 . . ?
C8 O2B C9B 102.7(6) . . ?

loop_
_geom_bond_atom_site_label_1
_geom_bond_atom_site_label_2
_geom_bond_distance
_geom_bond_site_symmetry_2
_geom_bond_publ_flag
Pt1 I1 2.6075(2) 3_666 ?
Pt1 I1 2.6076(2) . ?
Pt1 As1 2.4153(3) 3_666 ?
Pt1 As1 2.4153(3) . ?
As1 C1 1.949(3) . ?
As1 C23 1.957(3) . ?
As1 C22 1.943(3) . ?
O6 C17 1.368(4) . ?
O6 C16 1.441(4) . ?
O1 C6 1.349(5) . ?
O1 C7 1.434(4) . ?
C1 C2 1.375(5) . ?
C1 C6 1.401(5) . ?
O4 C13 1.407(5) . ?
O4 C12 1.413(4) . ?
O5 C15 1.418(4) . ?
O5 C14 1.410(4) . ?
C28 H28 0.9500 . ?
C28 C23 1.400(5) . ?
C28 C27 1.390(5) . ?
C23 C24 1.374(5) . ?
C22 C17 1.380(4) . ?
C22 C21 1.380(4) . ?
C2 H2 0.9500 . ?
C2 C3 1.404(4) . ?
C17 C18 1.399(4) . ?
O3 C10 1.381(5) . ?
O3 C11 1.418(5) . ?
C27 H27 0.9500 . ?
C27 C26 1.373(5) . ?
C24 H24 0.9500 . ?
C24 C25 1.401(5) . ?
C26 H26 0.9500 . ?
C26 C25 1.375(5) . ?
C6 C5 1.400(5) . ?
C16 H16A 0.9900 . ?
C16 H16B 0.9900 . ?
C16 C15 1.483(5) . ?
C21 H21 0.9500 . ?
C21 C20 1.395(5) . ?
C18 H18 0.9500 . ?
C18 C19 1.387(5) . ?
C3 H3 0.9500 . ?
C3 C4 1.384(7) . ?
C25 H25 0.9500 . ?
O2A C8 1.500(7) . ?
O2A C9A 1.410(10) . ?
C15 H15A 0.9900 . ?
C15 H15B 0.9900 . ?
C13 H13A 0.9900 . ?
C13 H13B 0.9900 . ?
C13 C14 1.487(6) . ?
C19 H19 0.9500 . ?
C19 C20 1.375(5) . ?
C14 H14A 0.9900 . ?
C14 H14B 0.9900 . ?
C4 H4 0.9500 . ?
C4 C5 1.373(7) . ?
C20 H20 0.9500 . ?
C5 H5 0.9500 . ?
C7 H7A 0.9900 . ?
C7 H7B 0.9900 . ?
C7 C8 1.506(7) . ?
C12 H12A 0.9900 . ?
C12 H12B 0.9900 . ?
C12 C11 1.505(6) . ?
C8 H8AA 0.9900 . ?
C8 H8AB 0.9900 . ?
C8 H8BC 0.9900 . ?
C8 H8BD 0.9900 . ?
C8 O2B 1.401(8) . ?
C10 H10A 0.9900 . ?
C10 H10B 0.9900 . ?
C10 H10C 0.9900 . ?
C10 H10D 0.9900 . ?
C10 C9B 1.634(9) . ?
C10 C9A 1.435(8) . ?
C11 H11A 0.9900 . ?
C11 H11B 0.9900 . ?
C9B H9BA 0.9900 . ?
C9B H9BB 0.9900 . ?
C9B O2B 1.453(12) . ?
C9A H9AA 0.9900 . ?
C9A H9AB 0.9900 . ?

loop_
_geom_torsion_atom_site_label_1
_geom_torsion_atom_site_label_2
_geom_torsion_atom_site_label_3
_geom_torsion_atom_site_label_4
_geom_torsion
_geom_torsion_site_symmetry_1
_geom_torsion_site_symmetry_2
_geom_torsion_site_symmetry_3
_geom_torsion_site_symmetry_4
_geom_torsion_publ_flag
As1 C1 C2 C3 -179.1(2) . . . . ?
As1 C1 C6 O1 -3.4(4) . . . . ?
As1 C1 C6 C5 178.3(2) . . . . ?
As1 C23 C24 C25 -176.0(3) . . . . ?
As1 C22 C17 O6 1.2(4) . . . . ?
As1 C22 C17 C18 -179.8(2) . . . . ?
As1 C22 C21 C20 178.6(3) . . . . ?
O6 C17 C18 C19 -179.2(3) . . . . ?
O6 C16 C15 O5 68.4(4) . . . . ?
O1 C6 C5 C4 -177.0(3) . . . . ?
O1 C7 C8 O2A -74.8(6) . . . . ?
O1 C7 C8 O2B -67.6(5) . . . . ?
C1 C2 C3 C4 0.5(5) . . . . ?
C1 C6 C5 C4 1.2(5) . . . . ?
O4 C13 C14 O5 -78.2(4) . . . . ?
O4 C12 C11 O3 68.8(5) . . . . ?
C28 C23 C24 C25 1.1(5) . . . . ?
C28 C27 C26 C25 -0.2(6) . . . . ?
C23 C28 C27 C26 1.0(6) . . . . ?
C23 C24 C25 C26 -0.4(6) . . . . ?
C22 C17 C18 C19 1.9(5) . . . . ?
C22 C21 C20 C19 0.4(5) . . . . ?
C2 C1 C6 O1 177.3(3) . . . . ?
C2 C1 C6 C5 -1.0(5) . . . . ?
C2 C3 C4 C5 -0.3(5) . . . . ?
C17 O6 C16 C15 -120.5(3) . . . . ?
C17 C22 C21 C20 2.8(5) . . . . ?
C17 C18 C19 C20 1.3(5) . . . . ?
O3 C10 C9B O2B -167.8(6) . . . . ?
O3 C10 C9A O2A -78.3(8) . . . . ?
C27 C28 C23 As1 175.8(3) . . . . ?
C27 C28 C23 C24 -1.4(5) . . . . ?
C27 C26 C25 C24 -0.1(6) . . . . ?
C6 O1 C7 C8 -168.8(3) . . . . ?
C6 C1 C2 C3 0.2(5) . . . . ?
C16 O6 C17 C22 -157.5(3) . . . . ?
C16 O6 C17 C18 23.6(5) . . . . ?
C21 C22 C17 O6 177.1(3) . . . . ?
C21 C22 C17 C18 -4.0(5) . . . . ?
C18 C19 C20 C21 -2.5(6) . . . . ?
C3 C4 C5 C6 -0.5(6) . . . . ?
C15 O5 C14 C13 -158.3(3) . . . . ?
C13 O4 C12 C11 172.4(3) . . . . ?
C14 O5 C15 C16 -152.7(3) . . . . ?
C7 O1 C6 C1 167.6(3) . . . . ?
C7 O1 C6 C5 -14.2(5) . . . . ?
C7 C8 O2B C9B 161.7(6) . . . . ?
C12 O4 C13 C14 77.2(4) . . . . ?
C8 O2A C9A C10 172.7(6) . . . . ?
C10 O3 C11 C12 82.1(5) . . . . ?
C10 C9B O2B C8 -170.8(5) . . . . ?
C11 O3 C10 C9B -160.9(4) . . . . ?
C11 O3 C10 C9A -135.3(5) . . . . ?
C9A O2A C8 C7 72.6(9) . . . . ?
